data_1566759
loop_
_publ_author_name
'Glazyrin, K.'
'Khandarkhaeva, S.'
'Fedotenko, T.'
'Dong, W.'
'Laniel, D.'
'Seiboth, F.'
'Schropp, A.'
'Garrevoet, J.'
'Br\"uckner, D.'
'Falkenberg, G.'
'Kubec, A.'
'David, C.'
'Wendt, M.'
'Wenz, S.'
'Dubrovinsky, L.'
'Dubrovinskaia, N.'
'Liermann, H.-P.'

_publ_section_title
;
 Sub-micrometer focusing setup for high-pressure crystallography at the
 Extreme Conditions beamline at PETRAIII
;
_journal_issue 3
_journal_name_full 'Journal of Synchrotron Radiation'
_journal_page_first 654
_journal_page_last 663
_journal_paper_doi 10.1107/S1600577522002582
_journal_volume 29
_journal_year 2022
_chemical_formula_moiety 'Co1 Sb3'
_chemical_formula_structural 'Co Sb3'
_chemical_formula_sum 'Co Sb3'
_chemical_formula_weight 424.2
_chemical_name_common 'Cobalt antimonide (1/3)'
_chemical_name_systematic 'Cobalt antimonide (1/3)'
_space_group_IT_number 204
_space_group_name_Hall '-I 2 2 3'
_space_group_name_H-M_alt 'I m -3'
_symmetry_cell_setting cubic
_symmetry_Int_Tables_number 204
_symmetry_space_group_name_Hall '-I 2 2 3'
_symmetry_space_group_name_H-M 'I m -3'
_cell_angle_alpha 90
_cell_angle_beta 90
_cell_angle_gamma 90
_cell_formula_units_Z 8
_cell_length_a 9.03600(10)
_cell_length_b 9.03600(10)
_cell_length_c 9.03600(10)
_cell_measurement_reflns_used 357
_cell_measurement_temperature 293
_cell_measurement_theta_max 18.03
_cell_measurement_theta_min 2.16
_cell_volume 737.783(14)
_computing_cell_refinement 'CrysAlisPro 1.171.40.67a (Rigaku OD, 2019)'
_computing_data_collection 'CrysAlisPro 1.171.40.67a (Rigaku OD, 2019)'
_computing_data_reduction 'CrysAlisPro 1.171.40.67a (Rigaku OD, 2019)'
_computing_molecular_graphics 'Vesta, Version 3.4.0 : 08/01/2017'
_computing_structure_refinement 'Jana2006 Version : 24/08/2020'
_computing_structure_solution 'Jana2006 Version : 24/08/2020'
_diffrn_ambient_temperature 293
_diffrn_detector 'Flat panel'
_diffrn_detector_area_resol_mean 5.0
_diffrn_detector_type 'Perkin Elmer XRD1621'
_diffrn_measured_fraction_theta_full 0.98
_diffrn_measured_fraction_theta_max 0.78
_diffrn_measurement_device_type 'customized \w-circle diffractometer'
_diffrn_measurement_method '\w scans'
_diffrn_radiation_probe x-ray
_diffrn_radiation_source synchrotron
_diffrn_radiation_type synchrotron
_diffrn_radiation_wavelength 0.483
_diffrn_reflns_av_R_equivalents 0.0161
_diffrn_reflns_av_unetI/netI 0.0167
_diffrn_reflns_limit_h_max 7
_diffrn_reflns_limit_h_min -5
_diffrn_reflns_limit_k_max 10
_diffrn_reflns_limit_k_min -9
_diffrn_reflns_limit_l_max 9
_diffrn_reflns_limit_l_min -10
_diffrn_reflns_number 490
_diffrn_reflns_theta_full 15.5
_diffrn_reflns_theta_max 18.16
_diffrn_reflns_theta_min 2.17
_diffrn_source synchrotron
_diffrn_source_type 'PETRAIII, Beamline P02.2'
_exptl_absorpt_coefficient_mu 8.83
_exptl_absorpt_correction_T_max 1
_exptl_absorpt_correction_T_min 0.888
_exptl_absorpt_correction_type multi-scan
_exptl_absorpt_process_details
;
CrysAlisPro 1.171.40.84a (Rigaku Oxford Diffraction, 2020)
Empirical absorption correction using spherical harmonics,
implemented in SCALE3 ABSPACK scaling algorithm.
;
_exptl_crystal_colour grey
_exptl_crystal_density_diffrn 7.6398
_exptl_crystal_description block
_exptl_crystal_F_000 1440
_exptl_crystal_size_max 0.003
_exptl_crystal_size_mid 0.003
_exptl_crystal_size_min 0.002
_refine_diff_density_max 1.28
_refine_diff_density_min -1.03
_refine_ls_extinction_method none
_refine_ls_goodness_of_fit_gt 1.06
_refine_ls_goodness_of_fit_ref 1.34
_refine_ls_number_constraints 0
_refine_ls_number_parameters 9
_refine_ls_number_reflns 133
_refine_ls_number_restraints 0
_refine_ls_R_factor_all 0.0154
_refine_ls_R_factor_gt 0.0121
_refine_ls_shift/su_max 0.0334
_refine_ls_shift/su_mean 0.0150
_refine_ls_structure_factor_coef Fsqd
_refine_ls_weighting_details w=1/(\s^2^(I)+0.0004I^2^)
_refine_ls_weighting_scheme sigma
_refine_ls_wR_factor_gt 0.0324
_refine_ls_wR_factor_ref 0.0431
_reflns_number_gt 121
_reflns_number_total 133
_reflns_threshold_expression I>2\s(I)
_cod_data_source_file Table2-CoSb3-tiny.cif
_cod_data_source_block I
_cod_depositor_comments
;
The following automatic conversions were performed:

data item '_diffrn_radiation_probe' value 'X-ray' was changed to
'x-ray' in accordance with the
/home/data/users/saulius/crontab/automatic-downloads/rss-feeds/IUCr/lib/dictionaries/cif_core.dic
dictionary named 'cif_core.dic' version 2.4.2 last updated on
2011-04-26.

Automatic conversion script
Id: cif_fix_values 7556 2019-12-06 15:28:31Z antanas 

 Adding full bibliography for 1566757--1566759.cif.
;
_cod_original_sg_symbol_Hall '-I 2;2;3'
_cod_original_formula_sum 'Co1 Sb3'
_cod_database_code 1566759

loop_
_space_group_symop_id
_space_group_symop_operation_xyz
1 x,y,z
2 -x,-y,z
3 -x,y,-z
4 x,-y,-z
5 z,x,y
6 z,-x,-y
7 -z,-x,y
8 -z,x,-y
9 y,z,x
10 -y,z,-x
11 y,-z,-x
12 -y,-z,x
13 -x,-y,-z
14 x,y,-z
15 x,-y,z
16 -x,y,z
17 -z,-x,-y
18 -z,x,y
19 z,x,-y
20 z,-x,y
21 -y,-z,-x
22 y,-z,x
23 -y,z,x
24 y,z,-x
25 x+1/2,y+1/2,z+1/2
26 -x+1/2,-y+1/2,z+1/2
27 -x+1/2,y+1/2,-z+1/2
28 x+1/2,-y+1/2,-z+1/2
29 z+1/2,x+1/2,y+1/2
30 z+1/2,-x+1/2,-y+1/2
31 -z+1/2,-x+1/2,y+1/2
32 -z+1/2,x+1/2,-y+1/2
33 y+1/2,z+1/2,x+1/2
34 -y+1/2,z+1/2,-x+1/2
35 y+1/2,-z+1/2,-x+1/2
36 -y+1/2,-z+1/2,x+1/2
37 -x+1/2,-y+1/2,-z+1/2
38 x+1/2,y+1/2,-z+1/2
39 x+1/2,-y+1/2,z+1/2
40 -x+1/2,y+1/2,z+1/2
41 -z+1/2,-x+1/2,-y+1/2
42 -z+1/2,x+1/2,y+1/2
43 z+1/2,x+1/2,-y+1/2
44 z+1/2,-x+1/2,y+1/2
45 -y+1/2,-z+1/2,-x+1/2
46 y+1/2,-z+1/2,x+1/2
47 -y+1/2,z+1/2,x+1/2
48 y+1/2,z+1/2,-x+1/2

loop_
_atom_site_label
_atom_site_type_symbol
_atom_site_fract_x
_atom_site_fract_y
_atom_site_fract_z
_atom_site_adp_type
_atom_site_U_iso_or_equiv
_atom_site_site_symmetry_multiplicity
_atom_site_occupancy
_atom_site_calc_flag
_atom_site_refinement_flags
_atom_site_disorder_assembly
_atom_site_disorder_group
Sb1 Sb 0 0.15785(5) 0.33509(5) Uani 0.00549(19) 24 1 d . . .
Co1 Co 0.25 0.25 0.25 Uani 0.0039(2) 8 1 d . . .

loop_
_atom_site_aniso_label
_atom_site_aniso_type_symbol
_atom_site_aniso_U_11
_atom_site_aniso_U_22
_atom_site_aniso_U_33
_atom_site_aniso_U_12
_atom_site_aniso_U_13
_atom_site_aniso_U_23
Sb1 Sb 0.0041(3) 0.0053(3) 0.0070(3) 0 0 0.00090(16)
Co1 Co 0.0039(4) 0.0039(4) 0.0039(4) 0.0006(3) 0.0006(3) 0.0006(3)

loop_
_atom_type_symbol
_atom_type_scat_dispersion_real
_atom_type_scat_dispersion_imag
_atom_type_scat_source
Co 0.2645 0.4817 'International Tables Vol C tables 4.2.6.8 and 6.1.1.1'
Sb -1.4957 0.7841 'International Tables Vol C tables 4.2.6.8 and 6.1.1.1'

loop_
_exptl_crystal_face_index_h
_exptl_crystal_face_index_k
_exptl_crystal_face_index_l
_exptl_crystal_face_perp_dist
? ? ? ?

loop_
_geom_angle_atom_site_label_1
_geom_angle_atom_site_label_2
_geom_angle_atom_site_label_3
_geom_angle_site_symmetry_1
_geom_angle_site_symmetry_2
_geom_angle_site_symmetry_3
_geom_angle
_geom_angle_publ_flag
Sb1 Sb1 Co1 2_555 . . 109.237(11) ?
Sb1 Sb1 Co1 2_555 . 28_455 109.237(11) ?
Co1 Sb1 Co1 . . 28_455 126.711(18) ?
Sb1 Co1 Sb1 . . 28_555 180 ?
Sb1 Co1 Sb1 . . 5_555 94.455(13) ?
Sb1 Co1 Sb1 . . 32_555 85.545(13) ?
Sb1 Co1 Sb1 . . 9_555 94.455(13) ?
Sb1 Co1 Sb1 . . 36_555 85.545(13) ?
Sb1 Co1 Sb1 28_555 . 5_555 85.545(13) ?
Sb1 Co1 Sb1 28_555 . 32_555 94.455(13) ?
Sb1 Co1 Sb1 28_555 . 9_555 85.545(13) ?
Sb1 Co1 Sb1 28_555 . 36_555 94.455(13) ?
Sb1 Co1 Sb1 5_555 . 32_555 180 ?
Sb1 Co1 Sb1 5_555 . 9_555 94.455(13) ?
Sb1 Co1 Sb1 5_555 . 36_555 85.545(13) ?
Sb1 Co1 Sb1 32_555 . 9_555 85.545(13) ?
Sb1 Co1 Sb1 32_555 . 36_555 94.455(13) ?
Sb1 Co1 Sb1 9_555 . 36_555 180 ?

loop_
_geom_bond_atom_site_label_1
_geom_bond_atom_site_label_2
_geom_bond_site_symmetry_1
_geom_bond_site_symmetry_2
_geom_bond_distance
_geom_bond_publ_flag
Sb1 Sb1 . 2_555 2.8526(6) ?
Sb1 Co1 . . 2.5274(2) ?
Sb1 Co1 . 28_455 2.5274(2) ?
